data_2022920
loop_
_publ_author_name
'Kodama, Shintaro'
'Hashiguchi, Terushi'
'Nomoto, Akihiro'

_publ_section_title
;
 Crystal structure of (&#x3bc;-hydrogen
 di-sulfato)-&#x3bc;-oxido-bis-[(4,4'-di-<i>tert</i>-butyl-2,2'-bi-pyridine)-oxidovanadium(IV/V)]
 aceto-nitrile monosolvate.
;
_journal_coeditor_code NX2001
_journal_issue 'Pt 11'
_journal_name_full 'Acta crystallographica. Section E, Crystallographic communications'
_journal_page_first 1055
_journal_page_last 1058
_journal_paper_doi 10.1107/S2056989023009040
_journal_volume 79
_journal_year 2023
_chemical_formula_iupac '[V2 (H S2 O8) O3 (C18 H24 N2)2], C2 H3 N'
_chemical_formula_moiety 'C36 H49 N4 O11 S2 V2, C2 H3 N'
_chemical_formula_sum 'C38 H52 N5 O11 S2 V2'
_chemical_formula_weight 920.84
_chemical_name_systematic
;(\m-Hydrogen disulfato)-\m-oxido-bis[(4,4'-di-<i>tert</i>-butyl-2,2'-bipyridine)oxidovanadium(IV/V)]
acetonitrile monosolvate
;
_space_group_crystal_system orthorhombic
_space_group_IT_number 70
_space_group_name_Hall '-F 2uv 2vw'
_space_group_name_H-M_alt 'F d d d :2'
_atom_sites_solution_hydrogens mixed
_atom_sites_solution_primary iterative
_audit_creation_method
;
Olex2 1.5
(compiled 2022.04.07 svn.rca3783a0 for OlexSys, GUI svn.r6498)
;
_cell_angle_alpha 90
_cell_angle_beta 90
_cell_angle_gamma 90
_cell_formula_units_Z 16
_cell_length_a 13.0134(2)
_cell_length_b 34.9495(5)
_cell_length_c 39.4864(6)
_cell_measurement_reflns_used 30626
_cell_measurement_temperature 110(2)
_cell_measurement_theta_max 30.5730
_cell_measurement_theta_min 1.8790
_cell_volume 17958.9(5)
_computing_cell_refinement
;
CrystalClear-SM Expert 2.0 r7 (Rigaku, 2011)
;
_computing_data_collection
;
CrystalClear-SM Expert 2.0 r7 (Rigaku, 2011)
;
_computing_data_reduction
;
CrystalClear-SM Expert 2.0 r7 (Rigaku, 2011)
;
_computing_molecular_graphics
;
Olex2 1.5 (Dolomanov <i>et al.</i>,  2009)
;
_computing_publication_material
;
Olex2 1.5 (Dolomanov <i>et al.</i>,  2009)
;
_computing_structure_refinement
;
<i>SHELXL2018/3</i> (Sheldrick, 2015)
;
_computing_structure_solution
;
<i>olex2.solve</i> 1.5 (Bourhis et al., 2015)
;
_diffrn_ambient_temperature 110(2)
_diffrn_detector_area_resol_mean 28.5714
_diffrn_measured_fraction_theta_full 0.999
_diffrn_measured_fraction_theta_max 0.957
_diffrn_measurement_device_type 'Rigaku Saturn724+ (2x2 bin mode)'
_diffrn_measurement_method 'profile data from \w-scans'
_diffrn_radiation_type MoK\a
_diffrn_radiation_wavelength 0.71073
_diffrn_reflns_av_R_equivalents 0.0486
_diffrn_reflns_av_unetI/netI 0.0246
_diffrn_reflns_limit_h_max 18
_diffrn_reflns_limit_h_min -18
_diffrn_reflns_limit_k_max 50
_diffrn_reflns_limit_k_min -49
_diffrn_reflns_limit_l_max 54
_diffrn_reflns_limit_l_min -55
_diffrn_reflns_number 51528
_diffrn_reflns_theta_full 25.242
_diffrn_reflns_theta_max 30.513
_diffrn_reflns_theta_min 2.063
_diffrn_source 'Rotating Anode'
_exptl_absorpt_coefficient_mu 0.569
_exptl_absorpt_correction_T_max 1.00000
_exptl_absorpt_correction_T_min 0.81541
_exptl_absorpt_correction_type multi-scan
_exptl_absorpt_process_details
;
(CrysAlisPro; Rigaku OD, 2020)
;
_exptl_crystal_colour 'clear dark brown'
_exptl_crystal_density_diffrn 1.362
_exptl_crystal_description Block
_exptl_crystal_F_000 7696
_exptl_crystal_size_max 0.16
_exptl_crystal_size_mid 0.11
_exptl_crystal_size_min 0.06
_refine_diff_density_max 0.502
_refine_diff_density_min -0.335
_refine_ls_extinction_method none
_refine_ls_goodness_of_fit_ref 1.123
_refine_ls_hydrogen_treatment mixed
_refine_ls_matrix_type full
_refine_ls_number_parameters 287
_refine_ls_number_reflns 6582
_refine_ls_number_restraints 27
_refine_ls_restrained_S_all 1.129
_refine_ls_R_factor_all 0.0534
_refine_ls_R_factor_gt 0.0431
_refine_ls_shift/su_max 0.003
_refine_ls_shift/su_mean 0.000
_refine_ls_structure_factor_coef Fsqd
_refine_ls_weighting_details 'w=1/[\s^2^(Fo^2^)+(0.0469P)^2^+46.6480P] where P=(Fo^2^+2Fc^2^)/3'
_refine_ls_weighting_scheme calc
_refine_ls_wR_factor_gt 0.1054
_refine_ls_wR_factor_ref 0.1101
_reflns_number_gt 5675
_reflns_number_total 6582
_reflns_threshold_expression 'I > 2\s(I)'
_cod_data_source_file nx2001sup1.cif
_cod_data_source_block I
_cod_depositor_comments 'Adding full bibliography for 2022920.cif.'
_cod_original_sg_symbol_H-M 'F d d d'
_cod_database_code 2022920
_cod_database_fobs_code 2022920
_shelx_space_group_comment
;
The symmetry employed for this shelxl refinement is uniquely defined
by the following loop, which should always be used as a source of
symmetry information in preference to the above space-group names.
They are only intended as comments.
;

loop_
_space_group_symop_operation_xyz
'x, y, z'
'-x+3/4, -y+3/4, z'
'-x+3/4, y, -z+3/4'
'x, -y+3/4, -z+3/4'
'x, y+1/2, z+1/2'
'-x+3/4, -y+5/4, z+1/2'
'-x+3/4, y+1/2, -z+5/4'
'x, -y+5/4, -z+5/4'
'x+1/2, y, z+1/2'
'-x+5/4, -y+3/4, z+1/2'
'-x+5/4, y, -z+5/4'
'x+1/2, -y+3/4, -z+5/4'
'x+1/2, y+1/2, z'
'-x+5/4, -y+5/4, z'
'-x+5/4, y+1/2, -z+3/4'
'x+1/2, -y+5/4, -z+3/4'
'-x, -y, -z'
'x-3/4, y-3/4, -z'
'x-3/4, -y, z-3/4'
'-x, y-3/4, z-3/4'
'-x, -y+1/2, -z+1/2'
'x-3/4, y-1/4, -z+1/2'
'x-3/4, -y+1/2, z-1/4'
'-x, y-1/4, z-1/4'
'-x+1/2, -y, -z+1/2'
'x-1/4, y-3/4, -z+1/2'
'x-1/4, -y, z-1/4'
'-x+1/2, y-3/4, z-1/4'
'-x+1/2, -y+1/2, -z'
'x-1/4, y-1/4, -z'
'x-1/4, -y+1/2, z-3/4'
'-x+1/2, y-1/4, z-3/4'

loop_
_atom_site_type_symbol
_atom_site_label
_atom_site_fract_x
_atom_site_fract_y
_atom_site_fract_z
_atom_site_U_iso_or_equiv
_atom_site_adp_type
_atom_site_calc_flag
_atom_site_occupancy
_atom_site_disorder_assembly
_atom_site_disorder_group
V V1 0.70713(2) 0.54069(2) 0.59096(2) 0.02335(8) Uani d 1 . .
S S1 0.75306(3) 0.47690(2) 0.64590(2) 0.02120(10) Uani d 1 . .
O O5 0.66572(10) 0.49435(3) 0.66352(3) 0.0235(2) Uani d 1 . .
O O3 0.78535(10) 0.50242(4) 0.61695(3) 0.0255(3) Uani d 1 . .
O O6 0.71873(10) 0.43950(3) 0.63066(3) 0.0258(3) Uani d 1 . .
O O4 0.84010(10) 0.46966(4) 0.66746(3) 0.0299(3) Uani d 1 . .
O O1 0.79258(12) 0.57322(4) 0.58859(3) 0.0369(3) Uani d 1 . .
O O2 0.625000 0.55852(5) 0.625000 0.0394(5) Uani d 1 . .
N N2 0.75091(11) 0.51363(4) 0.54454(3) 0.0216(3) Uani d 1 . .
N N1 0.60817(12) 0.56465(4) 0.55441(3) 0.0224(3) Uani d 1 . .
C C3 0.48418(13) 0.59696(5) 0.50377(4) 0.0225(3) Uani d 1 . .
C C6 0.69971(13) 0.52426(5) 0.51604(4) 0.0202(3) Uani d 1 . .
C C7 0.72724(13) 0.51037(5) 0.48439(4) 0.0223(3) Uani d 1 . .
H H7 0.688735 0.517593 0.464972 0.027 Uiso calc 1 . .
C C8 0.81169(13) 0.48568(5) 0.48092(4) 0.0252(3) Uani d 1 . .
C C11 0.41640(14) 0.61383(5) 0.47598(5) 0.0260(3) Uani d 1 . .
C C4 0.55602(13) 0.56814(4) 0.49641(4) 0.0210(3) Uani d 1 . .
H H4 0.562535 0.558953 0.473872 0.025 Uiso calc 1 . .
C C5 0.61741(13) 0.55301(4) 0.52172(4) 0.0200(3) Uani d 1 . .
C C2 0.47668(14) 0.60821(5) 0.53749(5) 0.0265(3) Uani d 1 . .
H H2 0.428897 0.627475 0.543821 0.032 Uiso calc 1 . .
C C10 0.83025(13) 0.48947(5) 0.54148(4) 0.0259(3) Uani d 1 . .
H H10 0.865230 0.481514 0.561393 0.031 Uiso calc 1 . .
C C9 0.86340(14) 0.47561(5) 0.51049(5) 0.0283(4) Uani d 1 . .
H H9 0.921500 0.459194 0.509397 0.034 Uiso calc 1 . .
C C1 0.53844(15) 0.59148(5) 0.56180(4) 0.0266(3) Uani d 1 . .
H H1 0.531067 0.599365 0.584695 0.032 Uiso calc 1 . .
C C15 0.84388(15) 0.47210(6) 0.44572(5) 0.0329(4) Uani d 1 . .
C C12 0.48286(15) 0.62876(5) 0.44658(5) 0.0310(4) Uani d 1 . .
H H12A 0.524627 0.607783 0.437528 0.047 Uiso calc 1 . .
H H12B 0.527993 0.649180 0.454815 0.047 Uiso calc 1 . .
H H12C 0.438268 0.638807 0.428664 0.047 Uiso calc 1 . .
C C13 0.34999(16) 0.64692(6) 0.48896(6) 0.0375(5) Uani d 1 . .
H H13A 0.394311 0.666815 0.498583 0.056 Uiso calc 1 . .
H H13B 0.302988 0.637465 0.506451 0.056 Uiso calc 1 . .
H H13C 0.310203 0.657649 0.470150 0.056 Uiso calc 1 . .
C C14 0.34585(16) 0.58193(6) 0.46305(5) 0.0346(4) Uani d 1 . .
H H14A 0.299790 0.573763 0.481303 0.052 Uiso calc 1 . .
H H14B 0.387562 0.560154 0.455598 0.052 Uiso calc 1 . .
H H14C 0.305067 0.591466 0.443967 0.052 Uiso calc 1 . .
C C18 0.93513(18) 0.44437(7) 0.44714(6) 0.0434(5) Uani d 1 . .
H H18A 0.915526 0.421472 0.459928 0.065 Uiso calc 1 . .
H H18B 0.993353 0.456879 0.458329 0.065 Uiso calc 1 . .
H H18C 0.954806 0.437044 0.424081 0.065 Uiso calc 1 . .
C C17 0.87660(19) 0.50771(7) 0.42503(5) 0.0437(5) Uani d 1 . .
H H17A 0.929138 0.521948 0.437572 0.065 Uiso calc 1 . .
H H17B 0.816724 0.524171 0.421258 0.065 Uiso calc 1 . .
H H17C 0.904661 0.499545 0.403158 0.065 Uiso calc 1 . .
C C16 0.75339(19) 0.45218(7) 0.42815(6) 0.0467(6) Uani d 1 . .
H H16A 0.695186 0.469893 0.426686 0.070 Uiso calc 1 . .
H H16B 0.733200 0.429568 0.441237 0.070 Uiso calc 1 . .
H H16C 0.773966 0.444343 0.405306 0.070 Uiso calc 1 . .
N N3 0.6842(6) 0.5900(2) 0.3294(2) 0.102(2) Uani d 0.5 A -1
C C19 0.5721(5) 0.64049(17) 0.36076(15) 0.0605(14) Uani d 0.5 A -1
H H19A 0.549690 0.660308 0.344825 0.091 Uiso calc 0.5 A -1
H H19B 0.611988 0.652277 0.379037 0.091 Uiso calc 0.5 A -1
H H19C 0.511740 0.627648 0.370330 0.091 Uiso calc 0.5 A -1
C C20 0.6367(5) 0.61212(17) 0.34275(17) 0.0616(15) Uani d 0.5 A -1
H H6 0.659(3) 0.4376(11) 0.6263(12) 0.022(11) Uiso d 0.5 . .

loop_
_atom_site_aniso_label
_atom_site_aniso_U_11
_atom_site_aniso_U_22
_atom_site_aniso_U_33
_atom_site_aniso_U_12
_atom_site_aniso_U_13
_atom_site_aniso_U_23
V1 0.03845(17) 0.01764(13) 0.01395(13) -0.00275(11) -0.00195(11) 0.00237(10)
S1 0.0276(2) 0.01950(18) 0.01648(18) -0.00117(15) -0.00710(15) 0.00280(14)
O5 0.0351(6) 0.0179(5) 0.0175(5) 0.0015(5) -0.0031(5) 0.0012(4)
O3 0.0312(6) 0.0263(6) 0.0188(6) -0.0014(5) -0.0056(5) 0.0055(5)
O6 0.0299(7) 0.0197(5) 0.0278(6) 0.0026(5) -0.0082(5) -0.0035(5)
O4 0.0337(7) 0.0335(7) 0.0225(6) -0.0012(5) -0.0126(5) 0.0061(5)
O1 0.0574(9) 0.0273(6) 0.0260(7) -0.0137(6) -0.0164(6) 0.0075(5)
O2 0.0866(16) 0.0163(8) 0.0154(8) 0.000 -0.0162(9) 0.000
N2 0.0258(7) 0.0224(6) 0.0165(6) -0.0021(5) -0.0045(5) 0.0027(5)
N1 0.0361(8) 0.0169(6) 0.0142(6) -0.0020(5) 0.0000(5) -0.0007(5)
C3 0.0267(8) 0.0173(7) 0.0236(8) -0.0009(6) -0.0029(6) -0.0032(6)
C6 0.0248(7) 0.0199(7) 0.0160(7) -0.0009(6) -0.0030(6) 0.0017(6)
C7 0.0259(8) 0.0238(7) 0.0171(7) 0.0025(6) -0.0047(6) -0.0001(6)
C8 0.0259(8) 0.0288(8) 0.0207(8) 0.0024(7) -0.0022(6) -0.0010(6)
C11 0.0290(8) 0.0202(7) 0.0289(8) 0.0042(6) -0.0069(7) -0.0053(6)
C4 0.0267(8) 0.0196(7) 0.0167(7) 0.0002(6) -0.0016(6) -0.0022(6)
C5 0.0280(8) 0.0163(6) 0.0157(7) -0.0014(6) -0.0010(6) -0.0007(5)
C2 0.0331(9) 0.0202(7) 0.0260(8) 0.0017(6) 0.0018(7) -0.0064(6)
C10 0.0255(8) 0.0306(8) 0.0216(8) 0.0004(7) -0.0069(6) 0.0034(7)
C9 0.0252(8) 0.0342(9) 0.0257(8) 0.0061(7) -0.0041(7) 0.0014(7)
C1 0.0418(10) 0.0195(7) 0.0185(7) -0.0011(7) 0.0019(7) -0.0046(6)
C15 0.0333(9) 0.0419(10) 0.0234(8) 0.0141(8) -0.0034(7) -0.0064(8)
C12 0.0378(10) 0.0261(8) 0.0292(9) 0.0026(7) -0.0079(7) 0.0021(7)
C13 0.0373(10) 0.0317(10) 0.0436(11) 0.0128(8) -0.0062(9) -0.0083(8)
C14 0.0348(10) 0.0284(9) 0.0407(11) -0.0005(7) -0.0120(8) -0.0066(8)
C18 0.0416(11) 0.0547(13) 0.0337(11) 0.0206(10) -0.0025(9) -0.0081(10)
C17 0.0523(13) 0.0544(13) 0.0243(9) 0.0141(11) 0.0077(9) 0.0033(9)
C16 0.0444(12) 0.0551(14) 0.0404(12) 0.0158(10) -0.0109(10) -0.0243(11)
N3 0.088(4) 0.100(4) 0.117(5) -0.037(3) 0.042(4) -0.029(4)
C19 0.073(3) 0.063(3) 0.045(3) -0.037(3) 0.003(3) -0.007(2)
C20 0.053(3) 0.065(3) 0.067(3) -0.022(3) 0.008(3) 0.001(2)

loop_
_atom_type_symbol
_atom_type_description
_atom_type_scat_dispersion_real
_atom_type_scat_dispersion_imag
_atom_type_scat_source
C C 0.0033 0.0016 'International Tables Vol C Tables 4.2.6.8 and 6.1.1.4'
H H 0.0000 0.0000 'International Tables Vol C Tables 4.2.6.8 and 6.1.1.4'
N N 0.0061 0.0033 'International Tables Vol C Tables 4.2.6.8 and 6.1.1.4'
O O 0.0106 0.0060 'International Tables Vol C Tables 4.2.6.8 and 6.1.1.4'
S S 0.1246 0.1234 'International Tables Vol C Tables 4.2.6.8 and 6.1.1.4'
V V 0.3005 0.5294 'International Tables Vol C Tables 4.2.6.8 and 6.1.1.4'

loop_
_geom_angle_atom_site_label_1
_geom_angle_atom_site_label_2
_geom_angle_atom_site_label_3
_geom_angle_site_symmetry_1
_geom_angle_site_symmetry_3
_geom_angle
_geom_angle_publ_flag
O3 V1 O5 . 11 85.44(5) ?
O3 V1 N2 . . 90.49(5) ?
O3 V1 N1 . . 160.47(5) ?
O1 V1 O5 . 11 172.18(6) ?
O1 V1 O3 . . 98.89(7) ?
O1 V1 O2 . . 102.02(7) ?
O1 V1 N2 . . 94.54(7) ?
O1 V1 N1 . . 95.89(6) ?
O2 V1 O5 . 11 83.64(5) ?
O2 V1 O3 . . 98.66(5) ?
O2 V1 N2 . . 159.52(5) ?
O2 V1 N1 . . 90.62(5) ?
N2 V1 O5 . 11 78.84(5) ?
N1 V1 O5 . 11 78.52(5) ?
N1 V1 N2 . . 75.63(5) ?
O5 S1 O3 . . 109.23(7) ?
O5 S1 O6 . . 108.70(8) ?
O6 S1 O3 . . 107.02(7) ?
O4 S1 O5 . . 113.76(8) ?
O4 S1 O3 . . 109.43(8) ?
O4 S1 O6 . . 108.49(8) ?
S1 O5 V1 . 11 143.30(7) ?
S1 O3 V1 . . 130.69(8) ?
S1 O6 H6 . . 117(3) ?
V1 O2 V1 . 11 140.11(10) ?
C6 N2 V1 . . 117.24(11) ?
C10 N2 V1 . . 124.13(11) ?
C10 N2 C6 . . 118.41(14) ?
C5 N1 V1 . . 118.52(11) ?
C1 N1 V1 . . 122.95(11) ?
C1 N1 C5 . . 118.51(15) ?
C4 C3 C11 . . 120.86(15) ?
C2 C3 C11 . . 122.56(15) ?
C2 C3 C4 . . 116.56(15) ?
N2 C6 C7 . . 121.55(15) ?
N2 C6 C5 . . 114.41(14) ?
C7 C6 C5 . . 123.97(14) ?
C6 C7 H7 . . 119.8 ?
C6 C7 C8 . . 120.33(15) ?
C8 C7 H7 . . 119.8 ?
C7 C8 C15 . . 119.64(15) ?
C9 C8 C7 . . 116.86(16) ?
C9 C8 C15 . . 123.49(16) ?
C3 C11 C12 . . 110.40(15) ?
C3 C11 C13 . . 112.15(15) ?
C3 C11 C14 . . 107.75(14) ?
C13 C11 C12 . . 108.28(16) ?
C14 C11 C12 . . 109.39(15) ?
C14 C11 C13 . . 108.84(16) ?
C3 C4 H4 . . 119.7 ?
C5 C4 C3 . . 120.58(15) ?
C5 C4 H4 . . 119.7 ?
N1 C5 C6 . . 114.19(14) ?
N1 C5 C4 . . 121.35(15) ?
C4 C5 C6 . . 124.43(14) ?
C3 C2 H2 . . 119.9 ?
C1 C2 C3 . . 120.28(16) ?
C1 C2 H2 . . 119.9 ?
N2 C10 H10 . . 118.7 ?
N2 C10 C9 . . 122.69(15) ?
C9 C10 H10 . . 118.7 ?
C8 C9 H9 . . 119.9 ?
C10 C9 C8 . . 120.11(16) ?
C10 C9 H9 . . 119.9 ?
N1 C1 C2 . . 122.68(16) ?
N1 C1 H1 . . 118.7 ?
C2 C1 H1 . . 118.7 ?
C8 C15 C18 . . 112.05(16) ?
C8 C15 C17 . . 107.79(16) ?
C8 C15 C16 . . 110.01(17) ?
C18 C15 C17 . . 108.31(18) ?
C18 C15 C16 . . 108.92(18) ?
C16 C15 C17 . . 109.72(18) ?
C11 C12 H12A . . 109.5 ?
C11 C12 H12B . . 109.5 ?
C11 C12 H12C . . 109.5 ?
H12A C12 H12B . . 109.5 ?
H12A C12 H12C . . 109.5 ?
H12B C12 H12C . . 109.5 ?
C11 C13 H13A . . 109.5 ?
C11 C13 H13B . . 109.5 ?
C11 C13 H13C . . 109.5 ?
H13A C13 H13B . . 109.5 ?
H13A C13 H13C . . 109.5 ?
H13B C13 H13C . . 109.5 ?
C11 C14 H14A . . 109.5 ?
C11 C14 H14B . . 109.5 ?
C11 C14 H14C . . 109.5 ?
H14A C14 H14B . . 109.5 ?
H14A C14 H14C . . 109.5 ?
H14B C14 H14C . . 109.5 ?
C15 C18 H18A . . 109.5 ?
C15 C18 H18B . . 109.5 ?
C15 C18 H18C . . 109.5 ?
H18A C18 H18B . . 109.5 ?
H18A C18 H18C . . 109.5 ?
H18B C18 H18C . . 109.5 ?
C15 C17 H17A . . 109.5 ?
C15 C17 H17B . . 109.5 ?
C15 C17 H17C . . 109.5 ?
H17A C17 H17B . . 109.5 ?
H17A C17 H17C . . 109.5 ?
H17B C17 H17C . . 109.5 ?
C15 C16 H16A . . 109.5 ?
C15 C16 H16B . . 109.5 ?
C15 C16 H16C . . 109.5 ?
H16A C16 H16B . . 109.5 ?
H16A C16 H16C . . 109.5 ?
H16B C16 H16C . . 109.5 ?
H19A C19 H19B . . 109.5 ?
H19A C19 H19C . . 109.5 ?
H19B C19 H19C . . 109.5 ?
C20 C19 H19A . . 109.5 ?
C20 C19 H19B . . 109.5 ?
C20 C19 H19C . . 109.5 ?
N3 C20 C19 . . 178.4(7) ?

loop_
_geom_bond_atom_site_label_1
_geom_bond_atom_site_label_2
_geom_bond_site_symmetry_2
_geom_bond_distance
_geom_bond_publ_flag
V1 O5 11 2.2827(12) ?
V1 O3 . 1.9692(12) ?
V1 O1 . 1.5932(14) ?
V1 O2 . 1.8268(7) ?
V1 N2 . 2.1399(14) ?
V1 N1 . 2.1077(14) ?
S1 O5 . 1.4654(13) ?
S1 O3 . 1.5098(12) ?
S1 O6 . 1.5066(13) ?
S1 O4 . 1.4391(13) ?
O6 H6 . 0.80(4) ?
N2 C6 . 1.360(2) ?
N2 C10 . 1.339(2) ?
N1 C5 . 1.359(2) ?
N1 C1 . 1.337(2) ?
C3 C11 . 1.526(2) ?
C3 C4 . 1.405(2) ?
C3 C2 . 1.392(2) ?
C6 C7 . 1.388(2) ?
C6 C5 . 1.486(2) ?
C7 H7 . 0.9500 ?
C7 C8 . 1.404(2) ?
C8 C9 . 1.393(2) ?
C8 C15 . 1.527(2) ?
C11 C12 . 1.539(3) ?
C11 C13 . 1.532(2) ?
C11 C14 . 1.532(2) ?
C4 H4 . 0.9500 ?
C4 C5 . 1.384(2) ?
C2 H2 . 0.9500 ?
C2 C1 . 1.382(3) ?
C10 H10 . 0.9500 ?
C10 C9 . 1.385(3) ?
C9 H9 . 0.9500 ?
C1 H1 . 0.9500 ?
C15 C18 . 1.534(3) ?
C15 C17 . 1.549(3) ?
C15 C16 . 1.534(3) ?
C12 H12A . 0.9800 ?
C12 H12B . 0.9800 ?
C12 H12C . 0.9800 ?
C13 H13A . 0.9800 ?
C13 H13B . 0.9800 ?
C13 H13C . 0.9800 ?
C14 H14A . 0.9800 ?
C14 H14B . 0.9800 ?
C14 H14C . 0.9800 ?
C18 H18A . 0.9800 ?
C18 H18B . 0.9800 ?
C18 H18C . 0.9800 ?
C17 H17A . 0.9800 ?
C17 H17B . 0.9800 ?
C17 H17C . 0.9800 ?
C16 H16A . 0.9800 ?
C16 H16B . 0.9800 ?
C16 H16C . 0.9800 ?
N3 C20 . 1.120(9) ?
C19 H19A . 0.9800 ?
C19 H19B . 0.9800 ?
C19 H19C . 0.9800 ?
C19 C20 . 1.482(8) ?

loop_
_geom_hbond_atom_site_label_D
_geom_hbond_atom_site_label_H
_geom_hbond_atom_site_label_A
_geom_hbond_site_symmetry_D
_geom_hbond_site_symmetry_H
_geom_hbond_site_symmetry_A
_geom_hbond_distance_DH
_geom_hbond_distance_HA
_geom_hbond_distance_DA
_geom_hbond_angle_DHA
_geom_hbond_publ_flag
C14 H14A Cg2 1_555 1_555 17_666 0.98 2.784 3.431(2) 124 yes

loop_
_geom_torsion_atom_site_label_1
_geom_torsion_atom_site_label_2
_geom_torsion_atom_site_label_3
_geom_torsion_atom_site_label_4
_geom_torsion_site_symmetry_1
_geom_torsion_site_symmetry_2
_geom_torsion_site_symmetry_3
_geom_torsion_site_symmetry_4
_geom_torsion
_geom_torsion_publ_flag
V1 N2 C6 C7 . . . . 175.43(12) ?
V1 N2 C6 C5 . . . . -1.51(18) ?
V1 N2 C10 C9 . . . . -172.91(14) ?
V1 N1 C5 C6 . . . . -0.61(18) ?
V1 N1 C5 C4 . . . . -178.82(12) ?
V1 N1 C1 C2 . . . . 177.27(13) ?
O5 V1 O2 V1 11 . . 11 36.88(3) ?
O5 S1 O3 V1 . . . . -24.59(12) ?
O3 V1 O2 V1 . . . 11 -47.50(4) ?
O3 S1 O5 V1 . . . 11 14.21(15) ?
O6 S1 O5 V1 . . . 11 -102.23(13) ?
O6 S1 O3 V1 . . . . 92.92(11) ?
O4 S1 O5 V1 . . . 11 136.79(12) ?
O4 S1 O3 V1 . . . . -149.72(10) ?
O1 V1 O2 V1 . . . 11 -148.59(5) ?
N2 V1 O2 V1 . . . 11 68.14(17) ?
N2 C6 C7 C8 . . . . -2.1(3) ?
N2 C6 C5 N1 . . . . 1.4(2) ?
N2 C6 C5 C4 . . . . 179.52(15) ?
N2 C10 C9 C8 . . . . -2.1(3) ?
N1 V1 O2 V1 . . . 11 115.25(4) ?
C3 C4 C5 N1 . . . . 1.9(2) ?
C3 C4 C5 C6 . . . . -176.08(15) ?
C3 C2 C1 N1 . . . . 1.0(3) ?
C6 N2 C10 C9 . . . . 1.4(3) ?
C6 C7 C8 C9 . . . . 1.3(3) ?
C6 C7 C8 C15 . . . . -177.25(17) ?
C7 C6 C5 N1 . . . . -175.49(16) ?
C7 C6 C5 C4 . . . . 2.7(3) ?
C7 C8 C9 C10 . . . . 0.7(3) ?
C7 C8 C15 C18 . . . . -178.11(18) ?
C7 C8 C15 C17 . . . . 62.8(2) ?
C7 C8 C15 C16 . . . . -56.8(2) ?
C11 C3 C4 C5 . . . . 179.87(15) ?
C11 C3 C2 C1 . . . . 178.68(16) ?
C4 C3 C11 C12 . . . . -54.6(2) ?
C4 C3 C11 C13 . . . . -175.46(16) ?
C4 C3 C11 C14 . . . . 64.8(2) ?
C4 C3 C2 C1 . . . . 0.4(3) ?
C5 N1 C1 C2 . . . . -1.0(3) ?
C5 C6 C7 C8 . . . . 174.54(16) ?
C2 C3 C11 C12 . . . . 127.22(18) ?
C2 C3 C11 C13 . . . . 6.4(2) ?
C2 C3 C11 C14 . . . . -113.38(19) ?
C2 C3 C4 C5 . . . . -1.9(2) ?
C10 N2 C6 C7 . . . . 0.7(2) ?
C10 N2 C6 C5 . . . . -176.23(15) ?
C9 C8 C15 C18 . . . . 3.4(3) ?
C9 C8 C15 C17 . . . . -115.7(2) ?
C9 C8 C15 C16 . . . . 124.7(2) ?
C1 N1 C5 C6 . . . . 177.74(15) ?
C1 N1 C5 C4 . . . . -0.5(2) ?
C15 C8 C9 C10 . . . . 179.22(18) ?
